data_7014756
loop_
_publ_author_name
'Savjani, Nicky'
'Lancaster, Simon J.'
'Bew, Sean'
'Hughes, David L.'
'Bochmann, Manfred'

_publ_section_title
;
 Synthesis and structures of gold perfluorophthalimido complexes.
;
_journal_issue 5
_journal_name_full 'Dalton transactions (Cambridge, England : 2003)'
_journal_page_first 1079
_journal_page_last 1090
_journal_paper_doi 10.1039/c0dt01134g
_journal_volume 40
_journal_year 2011
_chemical_formula_moiety 'C8 H F4 N O2'
_chemical_formula_structural tetrafluorophthalimide
_chemical_formula_sum 'C8 H F4 N O2'
_chemical_formula_weight 219.10
_chemical_name_common 'Compound 2'
_chemical_name_systematic
;
?
;
_space_group_IT_number 14
_symmetry_cell_setting monoclinic
_symmetry_space_group_name_Hall '-P 2ybc'
_symmetry_space_group_name_H-M 'P 1 21/c 1'
_atom_sites_solution_hydrogens geom
_atom_sites_solution_primary direct
_atom_sites_solution_secondary difmap
_audit_creation_method 'SHELXL-97 and CrysAlisPro RED'
_cell_angle_alpha 90.00
_cell_angle_beta 94.626(4)
_cell_angle_gamma 90.00
_cell_formula_units_Z 4
_cell_length_a 12.0520(5)
_cell_length_b 5.4998(2)
_cell_length_c 11.4291(4)
_cell_measurement_temperature 140(1)
_cell_volume 755.09(5)
_computing_cell_refinement
;
CrysAlisPro RED, Oxford Diffraction Ltd., Version 1.171.32.24
;
_computing_data_collection
;
CrysAlisPro CCD, Oxford Diffraction Ltd., Version 1.171.32.24
;
_computing_data_reduction
;
CrysAlisPro RED, Oxford Diffraction Ltd., Version 1.171.32.24
;
_computing_molecular_graphics 'ORTEP (Johnson, 1971)'
_computing_publication_material 'SHELXL-97 (Sheldrick, 2008)'
_computing_structure_refinement 'SHELXL-97 (Sheldrick, 2008)'
_computing_structure_solution 'SHELXS-97 (Sheldrick, 2008)'
_diffrn_ambient_temperature 140(1)
_diffrn_detector_area_resol_mean 16.0050
_diffrn_measured_fraction_theta_full 0.999
_diffrn_measured_fraction_theta_max 0.999
_diffrn_measurement_device_type 'Oxford Diffraction Xcalibur 3/CCD'
_diffrn_measurement_method 'Thin slice \f and \w scans'
_diffrn_radiation_monochromator graphite
_diffrn_radiation_source 'Enhance (Mo) X-ray Source'
_diffrn_radiation_type Mo-K\a
_diffrn_radiation_wavelength 0.71073
_diffrn_reflns_av_R_equivalents 0.0747
_diffrn_reflns_av_sigmaI/netI 0.0307
_diffrn_reflns_limit_h_max 14
_diffrn_reflns_limit_h_min -14
_diffrn_reflns_limit_k_max 6
_diffrn_reflns_limit_k_min -6
_diffrn_reflns_limit_l_max 13
_diffrn_reflns_limit_l_min -13
_diffrn_reflns_number 13776
_diffrn_reflns_theta_full 25.00
_diffrn_reflns_theta_max 25.00
_diffrn_reflns_theta_min 3.39
_exptl_absorpt_coefficient_mu 0.203
_exptl_absorpt_correction_T_max 1.069
_exptl_absorpt_correction_T_min 0.926
_exptl_absorpt_correction_type multi-scan
_exptl_absorpt_process_details
;
CrysAlisPro RED, Oxford Diffraction Ltd., Version 1.171.32.24
Empirical absorption correction using spherical harmonics,
implemented in SCALE3 ABSPACK scaling algorithm.
;
_exptl_crystal_colour 'very pale yellow'
_exptl_crystal_density_diffrn 1.927
_exptl_crystal_density_method 'not measured'
_exptl_crystal_description 'flat prism'
_exptl_crystal_F_000 432
_exptl_crystal_size_max 0.60
_exptl_crystal_size_mid 0.30
_exptl_crystal_size_min 0.06
_refine_diff_density_max 0.240
_refine_diff_density_min -0.230
_refine_diff_density_rms 0.050
_refine_ls_extinction_method none
_refine_ls_goodness_of_fit_ref 1.129
_refine_ls_hydrogen_treatment refall
_refine_ls_matrix_type full
_refine_ls_number_parameters 140
_refine_ls_number_reflns 1334
_refine_ls_number_restraints 0
_refine_ls_restrained_S_all 1.129
_refine_ls_R_factor_all 0.0560
_refine_ls_R_factor_gt 0.0436
_refine_ls_shift/su_max 0.000
_refine_ls_shift/su_mean 0.000
_refine_ls_structure_factor_coef Fsqd
_refine_ls_weighting_details 'calc w=1/[\s^2^(Fo^2^)+(0.0497P)^2^+0.3735P] where P=(Fo^2^+2Fc^2^)/3'
_refine_ls_weighting_scheme calc
_refine_ls_wR_factor_gt 0.0970
_refine_ls_wR_factor_ref 0.1028
_reflns_number_gt 1181
_reflns_number_total 1334
_reflns_threshold_expression I>2sigma(I)
_cod_data_source_file C0DT01134G.TXT
_cod_data_source_block nickys1
_cod_depositor_comments
;
The following automatic conversions were performed:
'_symmetry_cell_setting' value 'Monoclinic' changed to 'monoclinic'
according to '/home/saulius/struct/CIF-dictionaries/cif_core.dic'
dictionary named 'cif_core.dic' version 2.4.1 from 2010-06-29.

Automatic conversion script
Id: cif_fix_enum 1555 2011-01-17 13:19:09Z saulius 
;
_cod_original_sg_symbol_H-M P21/c
_cod_database_code 7014756

loop_
_symmetry_equiv_pos_as_xyz
'x, y, z'
'-x, y+1/2, -z+1/2'
'-x, -y, -z'
'x, -y-1/2, z-1/2'

loop_
_atom_site_label
_atom_site_type_symbol
_atom_site_fract_x
_atom_site_fract_y
_atom_site_fract_z
_atom_site_U_iso_or_equiv
_atom_site_adp_type
_atom_site_occupancy
_atom_site_symmetry_multiplicity
_atom_site_calc_flag
_atom_site_refinement_flags
_atom_site_disorder_assembly
_atom_site_disorder_group
C1 C 0.19844(19) 0.2607(4) 0.56131(19) 0.0232(5) Uani 1 1 d . . .
F1 F 0.12080(11) 0.0888(2) 0.57192(12) 0.0335(4) Uani 1 1 d . . .
C2 C 0.29648(19) 0.2491(4) 0.63233(19) 0.0235(5) Uani 1 1 d . . .
F2 F 0.31228(12) 0.0681(2) 0.71040(12) 0.0332(4) Uani 1 1 d . . .
C3 C 0.37894(18) 0.4211(4) 0.62467(19) 0.0247(5) Uani 1 1 d . . .
F3 F 0.47309(11) 0.4032(3) 0.69404(12) 0.0349(4) Uani 1 1 d . . .
C4 C 0.36446(19) 0.6116(4) 0.5452(2) 0.0231(5) Uani 1 1 d . . .
F4 F 0.44564(11) 0.7757(3) 0.53992(12) 0.0362(4) Uani 1 1 d . . .
C5 C 0.26733(18) 0.6218(4) 0.47420(18) 0.0214(5) Uani 1 1 d . . .
C6 C 0.22808(19) 0.7971(4) 0.38029(19) 0.0252(5) Uani 1 1 d . . .
O6 O 0.27322(15) 0.9785(3) 0.34894(14) 0.0337(4) Uani 1 1 d . . .
N7 N 0.12502(17) 0.7098(4) 0.33578(18) 0.0277(5) Uani 1 1 d . . .
C8 C 0.0930(2) 0.5004(4) 0.39040(19) 0.0244(5) Uani 1 1 d . . .
O8 O 0.00848(14) 0.3854(3) 0.36607(14) 0.0325(4) Uani 1 1 d . . .
C9 C 0.18474(18) 0.4463(4) 0.48146(18) 0.0214(5) Uani 1 1 d . . .
H7 H 0.085(2) 0.770(5) 0.284(3) 0.038(8) Uiso 1 1 d . . .

loop_
_atom_site_aniso_label
_atom_site_aniso_U_11
_atom_site_aniso_U_22
_atom_site_aniso_U_33
_atom_site_aniso_U_23
_atom_site_aniso_U_13
_atom_site_aniso_U_12
C1 0.0270(12) 0.0195(11) 0.0238(11) -0.0035(9) 0.0057(9) -0.0038(10)
F1 0.0347(8) 0.0258(7) 0.0398(8) 0.0024(6) 0.0019(6) -0.0103(6)
C2 0.0307(13) 0.0202(12) 0.0197(11) 0.0006(9) 0.0026(9) 0.0047(10)
F2 0.0411(8) 0.0265(7) 0.0312(8) 0.0088(6) -0.0011(6) 0.0029(6)
C3 0.0222(12) 0.0283(12) 0.0230(12) -0.0045(9) -0.0016(9) 0.0019(10)
F3 0.0277(8) 0.0415(9) 0.0337(8) 0.0006(6) -0.0090(6) 0.0012(6)
C4 0.0215(11) 0.0242(12) 0.0239(11) -0.0055(9) 0.0043(9) -0.0043(9)
F4 0.0313(8) 0.0372(8) 0.0400(9) 0.0000(6) 0.0024(6) -0.0107(7)
C5 0.0247(12) 0.0196(11) 0.0205(11) -0.0043(9) 0.0056(9) 0.0007(9)
C6 0.0321(13) 0.0236(12) 0.0206(11) -0.0020(10) 0.0073(10) 0.0034(11)
O6 0.0479(11) 0.0247(9) 0.0293(9) 0.0047(7) 0.0082(8) -0.0031(8)
N7 0.0317(12) 0.0292(11) 0.0211(10) 0.0018(9) -0.0039(9) 0.0056(10)
C8 0.0256(12) 0.0264(12) 0.0211(11) -0.0051(10) 0.0018(9) 0.0024(10)
O8 0.0281(9) 0.0392(10) 0.0292(9) -0.0042(8) -0.0037(7) -0.0057(8)
C9 0.0232(12) 0.0209(11) 0.0202(11) -0.0045(9) 0.0028(9) 0.0005(9)

loop_
_atom_type_symbol
_atom_type_description
_atom_type_scat_dispersion_real
_atom_type_scat_dispersion_imag
_atom_type_scat_source
C C 0.0033 0.0016 'International Tables Vol C Tables 4.2.6.8 and 6.1.1.4'
H H 0.0000 0.0000 'International Tables Vol C Tables 4.2.6.8 and 6.1.1.4'
N N 0.0061 0.0033 'International Tables Vol C Tables 4.2.6.8 and 6.1.1.4'
O O 0.0106 0.0060 'International Tables Vol C Tables 4.2.6.8 and 6.1.1.4'
F F 0.0171 0.0103 'International Tables Vol C Tables 4.2.6.8 and 6.1.1.4'

loop_
_geom_angle_atom_site_label_1
_geom_angle_atom_site_label_2
_geom_angle_atom_site_label_3
_geom_angle
_geom_angle_site_symmetry_1
_geom_angle_site_symmetry_3
_geom_angle_publ_flag
F1 C1 C9 122.5(2) . . ?
F1 C1 C2 118.95(19) . . ?
C9 C1 C2 118.5(2) . . ?
F2 C2 C1 119.7(2) . . ?
F2 C2 C3 119.15(19) . . ?
C1 C2 C3 121.2(2) . . ?
F3 C3 C2 119.6(2) . . ?
F3 C3 C4 120.0(2) . . ?
C2 C3 C4 120.4(2) . . ?
F4 C4 C5 122.7(2) . . ?
F4 C4 C3 119.0(2) . . ?
C5 C4 C3 118.3(2) . . ?
C4 C5 C9 121.1(2) . . ?
C4 C5 C6 131.2(2) . . ?
C9 C5 C6 107.70(19) . . ?
O6 C6 N7 126.1(2) . . ?
O6 C6 C5 128.7(2) . . ?
N7 C6 C5 105.23(19) . . ?
C8 N7 C6 113.4(2) . . ?
C8 N7 H7 120(2) . . ?
C6 N7 H7 126(2) . . ?
O8 C8 N7 126.3(2) . . ?
O8 C8 C9 128.3(2) . . ?
N7 C8 C9 105.3(2) . . ?
C1 C9 C5 120.5(2) . . ?
C1 C9 C8 131.2(2) . . ?
C5 C9 C8 108.30(19) . . ?

loop_
_geom_bond_atom_site_label_1
_geom_bond_atom_site_label_2
_geom_bond_distance
_geom_bond_site_symmetry_2
_geom_bond_publ_flag
C1 F1 1.343(2) . ?
C1 C9 1.370(3) . ?
C1 C2 1.380(3) . ?
C2 F2 1.340(2) . ?
C2 C3 1.380(3) . ?
C3 F3 1.335(3) . ?
C3 C4 1.389(3) . ?
C4 F4 1.336(3) . ?
C4 C5 1.370(3) . ?
C5 C9 1.394(3) . ?
C5 C6 1.491(3) . ?
C6 O6 1.205(3) . ?
C6 N7 1.389(3) . ?
N7 C8 1.380(3) . ?
N7 H7 0.80(3) . ?
C8 O8 1.212(3) . ?
C8 C9 1.486(3) . ?

loop_
_geom_hbond_atom_site_label_D
_geom_hbond_atom_site_label_H
_geom_hbond_atom_site_label_A
_geom_hbond_distance_DH
_geom_hbond_distance_HA
_geom_hbond_distance_DA
_geom_hbond_angle_DHA
_geom_hbond_site_symmetry_A
N7 H7 O8 0.80(3) 2.07(3) 2.871(3) 171(3) 2

loop_
_cod_related_entry_id
_cod_related_entry_database
_cod_related_entry_code
1 ChemSpider 4184753
